data_2208148
loop_
_publ_author_name
'S. Athimoolam'
'R. K. Rajaram'

_publ_section_title
;
 Thiaminium bis(bisulfate) monohydrate
;
_journal_coeditor_code RZ6148
_journal_issue 2
_journal_name_full 'Acta Crystallographica Section E'
_journal_page_first o410
_journal_page_last o413
_journal_paper_doi 10.1107/S1600536805041620
_journal_volume 62
_journal_year 2006
_chemical_formula_iupac 'C12 H18 N4 O S 2+, 2H S O4 -, H2 O'
_chemical_formula_moiety 'C12 H18 N4 O S 2+, 2H S O4 -, H2 O'
_chemical_formula_sum 'C12 H22 N4 O10 S3'
_chemical_formula_weight 478.52
_chemical_name_common 'Thiaminium bis(bisulfate) monohydrate'
_chemical_name_systematic
;
Thiaminium bis(bisulfate) monohydrate
;
_space_group_IT_number 2
_symmetry_cell_setting triclinic
_symmetry_space_group_name_Hall '-P 1'
_symmetry_space_group_name_H-M 'P -1'
_atom_sites_solution_hydrogens geom
_atom_sites_solution_primary direct
_atom_sites_solution_secondary difmap
_audit_creation_method SHELXL-97
_cell_angle_alpha 68.83(4)
_cell_angle_beta 82.67(6)
_cell_angle_gamma 83.23(5)
_cell_formula_units_Z 2
_cell_length_a 7.686(3)
_cell_length_b 10.801(7)
_cell_length_c 12.881(9)
_cell_measurement_reflns_used 25
_cell_measurement_temperature 293(2)
_cell_measurement_theta_max 14.24
_cell_measurement_theta_min 11.14
_cell_volume 986.0(11)
_computing_cell_refinement 'CAD-4 EXPRESS'
_computing_data_collection 'CAD-4 EXPRESS (Enraf--Nonius, 1994)'
_computing_data_reduction 'XCAD4 (Harms & Wocadlo, 1995)'
_computing_molecular_graphics 'SHELXTL/PC and PLATON (Spek, 2003)'
_computing_publication_material 'SHELXL97 (Sheldrick, 1997)'
_computing_structure_refinement SHELXTL/PC
_computing_structure_solution 'SHELXTL/PC (Bruker, 2000)'
_diffrn_ambient_temperature 293(2)
_diffrn_measured_fraction_theta_full 0.999
_diffrn_measured_fraction_theta_max 0.999
_diffrn_measurement_device_type 'Nonius MACH3 sealed-tube'
_diffrn_measurement_method \w-2\q
_diffrn_radiation_monochromator graphite
_diffrn_radiation_source 'fine-focus sealed tube'
_diffrn_radiation_type MoK\a
_diffrn_radiation_wavelength 0.71073
_diffrn_reflns_av_R_equivalents 0.0095
_diffrn_reflns_av_sigmaI/netI 0.0162
_diffrn_reflns_limit_h_max 9
_diffrn_reflns_limit_h_min -1
_diffrn_reflns_limit_k_max 12
_diffrn_reflns_limit_k_min -12
_diffrn_reflns_limit_l_max 15
_diffrn_reflns_limit_l_min -15
_diffrn_reflns_number 4297
_diffrn_reflns_theta_full 25.00
_diffrn_reflns_theta_max 24.98
_diffrn_reflns_theta_min 2.03
_diffrn_standards_decay_% 0
_diffrn_standards_interval_time 60
_diffrn_standards_number 3
_exptl_absorpt_coefficient_mu 0.436
_exptl_absorpt_correction_T_max 0.954
_exptl_absorpt_correction_T_min 0.911
_exptl_absorpt_correction_type psi-scan
_exptl_absorpt_process_details '(North <i>et al.</i>,  1968)'
_exptl_crystal_colour colorless
_exptl_crystal_density_diffrn 1.612
_exptl_crystal_density_meas 1.601
_exptl_crystal_density_method 'flotation using a mixture of carbon tetrachloride and bromoform'
_exptl_crystal_description block
_exptl_crystal_F_000 500
_exptl_crystal_size_max 0.25
_exptl_crystal_size_mid 0.20
_exptl_crystal_size_min 0.12
_refine_diff_density_max 0.425
_refine_diff_density_min -0.583
_refine_ls_extinction_method none
_refine_ls_goodness_of_fit_ref 1.056
_refine_ls_hydrogen_treatment mixed
_refine_ls_matrix_type full
_refine_ls_number_parameters 273
_refine_ls_number_reflns 3457
_refine_ls_number_restraints 0
_refine_ls_restrained_S_all 1.056
_refine_ls_R_factor_all 0.0483
_refine_ls_R_factor_gt 0.0372
_refine_ls_shift/su_max 0.001
_refine_ls_shift/su_mean 0.000
_refine_ls_structure_factor_coef Fsqd
_refine_ls_weighting_details 'calc w=1/[\s^2^(Fo^2^)+(0.0485P)^2^+1.0125P] where P=(Fo^2^+2Fc^2^)/3'
_refine_ls_weighting_scheme calc
_refine_ls_wR_factor_gt 0.0992
_refine_ls_wR_factor_ref 0.1058
_reflns_number_gt 2898
_reflns_number_total 3457
_reflns_threshold_expression I>2\s(I)
_cod_data_source_file rz6148.cif
_cod_data_source_block I
_cod_depositor_comments
;
The following automatic conversions were performed:
'_symmetry_cell_setting' value 'Triclinic' changed to 'triclinic'
according to '/home/saulius/struct/CIF-dictionaries/cif_core.dic'
dictionary named 'cif_core.dic' version 2.4.1 from 2010-06-29.

Automatic conversion script
Id: cif_fix_enum 1527 2010-12-29 10:47:43Z saulius 

The following automatic conversions were performed:

'_symmetry_cell_setting' value 'Triclinic' changed to 'triclinic'
according to /home/saulius/struct/CIF-dictionaries/cif_core.dic
dictionary named 'cif_core.dic' version 2.4.1 from 2010-06-29.

Automatic conversion script
Id: cif_fix_values 1715 2011-07-08 13:25:40Z adriana 
;
_cod_database_code 2208148
_cod_database_fobs_code 2208148

loop_
_symmetry_equiv_pos_as_xyz
'x, y, z'
'-x, -y, -z'

loop_
_atom_site_label
_atom_site_fract_x
_atom_site_fract_y
_atom_site_fract_z
_atom_site_U_iso_or_equiv
_atom_site_adp_type
_atom_site_calc_flag
_atom_site_refinement_flags
_atom_site_occupancy
_atom_site_type_symbol
N1 0.1480(3) 0.4585(2) 0.28037(17) 0.0347(5) Uani d . 1 N
H1 0.0502 0.4316 0.3179 0.042 Uiso calc R 1 H
C2 0.1944(3) 0.4382(2) 0.1837(2) 0.0323(5) Uani d . 1 C
C21 0.0738(4) 0.3675(3) 0.1457(3) 0.0478(7) Uani d . 1 C
H21A -0.0333 0.3549 0.1944 0.072 Uiso calc R 1 H
H21B 0.1296 0.2825 0.1477 0.072 Uiso calc R 1 H
H21C 0.0475 0.4198 0.0708 0.072 Uiso calc R 1 H
N3 0.3405(3) 0.47765(19) 0.12273(17) 0.0314(4) Uani d . 1 N
C4 0.4493(3) 0.5414(2) 0.1588(2) 0.0298(5) Uani d . 1 C
N41 0.5944(3) 0.5797(2) 0.09383(19) 0.0413(5) Uani d . 1 N
H41A 0.6160 0.5641 0.0324 0.050 Uiso calc R 1 H
H41B 0.6674 0.6204 0.1129 0.050 Uiso calc R 1 H
C5 0.4062(3) 0.5634(2) 0.2624(2) 0.0304(5) Uani d . 1 C
C6 0.2519(3) 0.5202(2) 0.3199(2) 0.0336(5) Uani d . 1 C
H6 0.2172 0.5333 0.3873 0.040 Uiso calc R 1 H
C7 0.5282(3) 0.6218(2) 0.3115(2) 0.0336(5) Uani d . 1 C
H7A 0.4933 0.5988 0.3909 0.040 Uiso calc R 1 H
H7B 0.6464 0.5816 0.3033 0.040 Uiso calc R 1 H
N8 0.5312(3) 0.76825(19) 0.25995(16) 0.0291(4) Uani d . 1 N
C9 0.6386(3) 0.8379(2) 0.2956(2) 0.0299(5) Uani d . 1 C
C91 0.7607(4) 0.7659(3) 0.3829(2) 0.0428(6) Uani d . 1 C
H91A 0.6949 0.7132 0.4497 0.064 Uiso calc R 1 H
H91B 0.8204 0.8291 0.3991 0.064 Uiso calc R 1 H
H91C 0.8454 0.7088 0.3564 0.064 Uiso calc R 1 H
C10 0.6183(3) 0.9702(2) 0.2391(2) 0.0332(5) Uani d . 1 C
S11 0.46545(10) 1.00560(7) 0.14321(6) 0.0433(2) Uani d . 1 S
C12 0.4324(3) 0.8441(3) 0.1807(2) 0.0361(6) Uani d . 1 C
H12 0.3536 0.8118 0.1493 0.043 Uiso calc R 1 H
C13 0.7135(4) 1.0794(3) 0.2476(3) 0.0409(6) Uani d . 1 C
H13A 0.8154 1.0949 0.1931 0.049 Uiso calc R 1 H
H13B 0.7555 1.0501 0.3212 0.049 Uiso calc R 1 H
C14 0.6021(4) 1.2085(3) 0.2288(3) 0.0459(7) Uani d . 1 C
H14A 0.6761 1.2771 0.2249 0.055 Uiso calc R 1 H
H14B 0.5530 1.2347 0.1576 0.055 Uiso calc R 1 H
O15 0.4637(3) 1.2002(2) 0.3137(2) 0.0598(6) Uani d . 1 O
H15 0.5077 1.2319 0.3554 0.116(18) Uiso d . 1 H
S1 0.99096(9) 0.79812(6) 0.07022(6) 0.03742(18) Uani d . 1 S
O11 1.0025(3) 0.8811(2) 0.14258(18) 0.0534(5) Uani d . 1 O
H11 1.0347 0.9545 0.1029 0.080 Uiso calc R 1 H
O12 1.1662(3) 0.7611(2) 0.0341(2) 0.0571(6) Uani d . 1 O
O13 0.8921(3) 0.8836(2) -0.02639(19) 0.0570(6) Uani d . 1 O
O14 0.8906(3) 0.6874(2) 0.13748(19) 0.0566(6) Uani d . 1 O
S2 1.20797(9) 0.71565(7) 0.53626(6) 0.03922(18) Uani d . 1 S
O21 1.1873(3) 0.8025(2) 0.41292(17) 0.0581(6) Uani d . 1 O
H21 1.1893 0.8812 0.4048 0.087 Uiso calc R 1 H
O22 1.1417(3) 0.5941(2) 0.55027(19) 0.0588(6) Uani d . 1 O
O23 1.3941(3) 0.6997(3) 0.5507(2) 0.0608(6) Uani d . 1 O
O24 1.1068(3) 0.7829(3) 0.6057(2) 0.0631(6) Uani d . 1 O
O1W 1.1846(5) 1.0472(3) 0.3800(4) 0.1186(16) Uani d . 1 O
H1W 1.099(8) 1.092(6) 0.403(5) 0.119(19) Uiso d . 1 H
H2W 1.278(9) 1.092(7) 0.367(6) 0.16(3) Uiso d . 1 H

loop_
_atom_site_aniso_label
_atom_site_aniso_U_11
_atom_site_aniso_U_22
_atom_site_aniso_U_33
_atom_site_aniso_U_12
_atom_site_aniso_U_13
_atom_site_aniso_U_23
N1 0.0298(11) 0.0382(11) 0.0357(11) -0.0086(9) 0.0026(9) -0.0124(9)
C2 0.0323(13) 0.0286(12) 0.0355(13) -0.0033(10) -0.0056(10) -0.0097(10)
C21 0.0454(17) 0.0553(18) 0.0492(16) -0.0218(14) -0.0049(13) -0.0206(14)
N3 0.0336(11) 0.0291(10) 0.0346(11) -0.0052(8) -0.0021(9) -0.0147(9)
C4 0.0309(13) 0.0264(11) 0.0340(13) -0.0030(9) -0.0034(10) -0.0124(10)
N41 0.0399(13) 0.0536(14) 0.0409(12) -0.0198(11) 0.0070(10) -0.0277(11)
C5 0.0337(13) 0.0272(12) 0.0312(12) -0.0029(10) -0.0030(10) -0.0111(10)
C6 0.0383(14) 0.0327(13) 0.0303(12) -0.0023(11) -0.0030(10) -0.0119(10)
C7 0.0377(14) 0.0317(13) 0.0336(13) -0.0041(10) -0.0073(11) -0.0123(10)
N8 0.0288(10) 0.0323(10) 0.0308(10) -0.0020(8) -0.0065(8) -0.0155(9)
C9 0.0274(12) 0.0367(13) 0.0324(12) -0.0027(10) -0.0062(10) -0.0191(11)
C91 0.0415(15) 0.0459(15) 0.0446(15) -0.0038(12) -0.0192(12) -0.0149(12)
C10 0.0299(13) 0.0377(14) 0.0391(14) -0.0008(10) -0.0088(10) -0.0207(11)
S11 0.0493(4) 0.0335(4) 0.0515(4) 0.0015(3) -0.0259(3) -0.0148(3)
C12 0.0364(14) 0.0367(14) 0.0416(14) -0.0016(11) -0.0147(11) -0.0182(11)
C13 0.0361(14) 0.0391(14) 0.0553(17) -0.0061(11) -0.0087(12) -0.0235(13)
C14 0.0471(17) 0.0379(15) 0.0595(18) -0.0078(12) -0.0070(14) -0.0230(13)
O15 0.0474(13) 0.0658(14) 0.0825(16) -0.0076(11) 0.0003(12) -0.0467(13)
S1 0.0324(3) 0.0351(3) 0.0474(4) -0.0032(3) -0.0102(3) -0.0152(3)
O11 0.0604(14) 0.0542(13) 0.0544(12) -0.0141(11) -0.0056(10) -0.0267(10)
O12 0.0438(12) 0.0548(13) 0.0709(15) 0.0059(10) -0.0016(10) -0.0241(11)
O13 0.0576(13) 0.0481(12) 0.0682(14) -0.0023(10) -0.0361(11) -0.0142(10)
O14 0.0528(13) 0.0493(12) 0.0668(14) -0.0189(10) -0.0096(11) -0.0136(11)
S2 0.0336(4) 0.0495(4) 0.0374(4) -0.0057(3) 0.0003(3) -0.0192(3)
O21 0.0716(15) 0.0548(13) 0.0453(12) -0.0108(12) -0.0063(11) -0.0126(10)
O22 0.0631(14) 0.0542(13) 0.0573(13) -0.0096(11) 0.0026(11) -0.0185(11)
O23 0.0391(12) 0.0830(16) 0.0711(15) -0.0022(11) -0.0073(10) -0.0399(13)
O24 0.0524(13) 0.0861(17) 0.0635(14) 0.0024(12) 0.0013(11) -0.0460(13)
O1W 0.0601(19) 0.0520(16) 0.217(5) -0.0062(15) 0.032(2) -0.030(2)

loop_
_atom_type_symbol
_atom_type_description
_atom_type_scat_dispersion_real
_atom_type_scat_dispersion_imag
_atom_type_scat_source
C C 0.0033 0.0016 'International Tables Vol C Tables 4.2.6.8 and 6.1.1.4'
H H 0.0000 0.0000 'International Tables Vol C Tables 4.2.6.8 and 6.1.1.4'
N N 0.0061 0.0033 'International Tables Vol C Tables 4.2.6.8 and 6.1.1.4'
O O 0.0106 0.0060 'International Tables Vol C Tables 4.2.6.8 and 6.1.1.4'
S S 0.1246 0.1234 'International Tables Vol C Tables 4.2.6.8 and 6.1.1.4'

loop_
_geom_angle_atom_site_label_1
_geom_angle_atom_site_label_2
_geom_angle_atom_site_label_3
_geom_angle
_geom_angle_publ_flag
C2 N1 C6 121.1(2) y
C2 N1 H1 119.4 ?
C6 N1 H1 119.4 ?
N3 C2 N1 122.1(2) ?
N3 C2 C21 119.7(2) ?
N1 C2 C21 118.2(2) ?
C2 C21 H21A 109.5 ?
C2 C21 H21B 109.5 ?
H21A C21 H21B 109.5 ?
C2 C21 H21C 109.5 ?
H21A C21 H21C 109.5 ?
H21B C21 H21C 109.5 ?
C2 N3 C4 118.9(2) ?
N41 C4 N3 116.4(2) ?
N41 C4 C5 122.8(2) ?
N3 C4 C5 120.8(2) ?
C4 N41 H41A 120.0 ?
C4 N41 H41B 120.0 ?
H41A N41 H41B 120.0 ?
C6 C5 C4 116.5(2) ?
C6 C5 C7 120.1(2) ?
C4 C5 C7 123.2(2) ?
N1 C6 C5 120.5(2) ?
N1 C6 H6 119.7 ?
C5 C6 H6 119.7 ?
N8 C7 C5 114.1(2) ?
N8 C7 H7A 108.7 ?
C5 C7 H7A 108.7 ?
N8 C7 H7B 108.7 ?
C5 C7 H7B 108.7 ?
H7A C7 H7B 107.6 ?
C12 N8 C9 114.4(2) ?
C12 N8 C7 124.3(2) ?
C9 N8 C7 121.3(2) ?
C10 C9 N8 111.5(2) ?
C10 C9 C91 127.7(2) ?
N8 C9 C91 120.8(2) ?
C9 C91 H91A 109.5 ?
C9 C91 H91B 109.5 ?
H91A C91 H91B 109.5 ?
C9 C91 H91C 109.5 ?
H91A C91 H91C 109.5 ?
H91B C91 H91C 109.5 ?
C9 C10 C13 128.7(2) ?
C9 C10 S11 110.65(18) ?
C13 C10 S11 120.6(2) ?
C12 S11 C10 91.53(13) ?
N8 C12 S11 111.94(19) ?
N8 C12 H12 124.0 ?
S11 C12 H12 124.0 ?
C10 C13 C14 113.8(2) ?
C10 C13 H13A 108.8 ?
C14 C13 H13A 108.8 ?
C10 C13 H13B 108.8 ?
C14 C13 H13B 108.8 ?
H13A C13 H13B 107.7 ?
O15 C14 C13 112.9(3) ?
O15 C14 H14A 109.0 ?
C13 C14 H14A 109.0 ?
O15 C14 H14B 109.0 ?
C13 C14 H14B 109.0 ?
H14A C14 H14B 107.8 ?
C14 O15 H15 102.0 ?
O12 S1 O14 114.32(15) ?
O12 S1 O13 111.35(15) ?
O14 S1 O13 109.27(14) ?
O12 S1 O11 107.80(14) ?
O14 S1 O11 106.70(14) ?
O13 S1 O11 107.03(14) ?
S1 O11 H11 109.5 ?
O22 S2 O24 112.33(15) ?
O22 S2 O23 111.84(16) ?
O24 S2 O23 112.31(14) ?
O22 S2 O21 104.81(14) ?
O24 S2 O21 107.99(16) ?
O23 S2 O21 107.06(16) ?
S2 O21 H21 109.5 ?
H1W O1W H2W 107(5) ?

loop_
_geom_bond_atom_site_label_1
_geom_bond_atom_site_label_2
_geom_bond_distance
_geom_bond_publ_flag
N1 C2 1.339(3) y
N1 C6 1.348(3) y
N1 H1 0.8600 ?
C2 N3 1.306(3) ?
C2 C21 1.494(4) ?
C21 H21A 0.9600 ?
C21 H21B 0.9600 ?
C21 H21C 0.9600 ?
N3 C4 1.362(3) ?
C4 N41 1.317(3) ?
C4 C5 1.429(4) ?
N41 H41A 0.8600 ?
N41 H41B 0.8600 ?
C5 C6 1.353(4) ?
C5 C7 1.502(3) ?
C6 H6 0.9300 ?
C7 N8 1.480(3) ?
C7 H7A 0.9700 ?
C7 H7B 0.9700 ?
N8 C12 1.318(3) ?
N8 C9 1.396(3) ?
C9 C10 1.349(4) ?
C9 C91 1.489(4) ?
C91 H91A 0.9600 ?
C91 H91B 0.9600 ?
C91 H91C 0.9600 ?
C10 C13 1.503(3) ?
C10 S11 1.724(3) ?
S11 C12 1.675(3) ?
C12 H12 0.9300 ?
C13 C14 1.504(4) ?
C13 H13A 0.9700 ?
C13 H13B 0.9700 ?
C14 O15 1.411(4) ?
C14 H14A 0.9700 ?
C14 H14B 0.9700 ?
O15 H15 0.8500 ?
S1 O12 1.428(2) ?
S1 O14 1.440(2) ?
S1 O13 1.492(2) ?
S1 O11 1.524(2) ?
O11 H11 0.8200 ?
S2 O22 1.407(3) ?
S2 O24 1.446(2) ?
S2 O23 1.448(2) ?
S2 O21 1.543(2) ?
O21 H21 0.8200 ?
O1W H1W 0.85(6) ?
O1W H2W 0.87(7) ?

loop_
_geom_hbond_atom_site_label_D
_geom_hbond_atom_site_label_H
_geom_hbond_atom_site_label_A
_geom_hbond_site_symmetry_A
_geom_hbond_distance_DH
_geom_hbond_distance_HA
_geom_hbond_distance_DA
_geom_hbond_angle_DHA
N1 H1 O22 2_666 0.86 2.06 2.864(4) 155
N41 H41A N3 2_665 0.86 2.18 3.039(4) 178
N41 H41B O14 . 0.86 2.04 2.877(3) 164
O15 H15 O23 2_776 0.85 1.894 2.746(3) 179
O11 H11 O13 2_775 0.82 1.79 2.604(4) 176
O21 H21 O1W . 0.82 1.70 2.519(4) 176
O1W H1W O24 2_776 0.85(6) 1.94(6) 2.754(4) 158(5)
O1W H2W O15 1_655 0.87(7) 1.86(7) 2.722(4) 170(6)
C12 H12 O12 1_455 0.93 2.43 3.346(4) 169
C6 H6 O22 1_455 0.93 2.40 3.326(4) 173

loop_
_geom_torsion_atom_site_label_1
_geom_torsion_atom_site_label_2
_geom_torsion_atom_site_label_3
_geom_torsion_atom_site_label_4
_geom_torsion
_geom_torsion_publ_flag
C6 N1 C2 N3 -0.6(4) ?
C6 N1 C2 C21 179.2(2) ?
N1 C2 N3 C4 0.1(4) ?
C21 C2 N3 C4 -179.7(2) ?
C2 N3 C4 N41 -179.6(2) ?
C2 N3 C4 C5 0.9(3) ?
N41 C4 C5 C6 179.2(2) ?
N3 C4 C5 C6 -1.3(3) ?
N41 C4 C5 C7 -5.2(4) ?
N3 C4 C5 C7 174.3(2) ?
C2 N1 C6 C5 0.0(4) ?
C4 C5 C6 N1 0.8(4) ?
C7 C5 C6 N1 -174.9(2) ?
C6 C5 C7 N8 -105.8(3) ?
C4 C5 C7 N8 78.7(3) y
C5 C7 N8 C12 2.5(3) y
C5 C7 N8 C9 -179.6(2) ?
C12 N8 C9 C10 -0.6(3) ?
C7 N8 C9 C10 -178.7(2) ?
C12 N8 C9 C91 -178.7(2) ?
C7 N8 C9 C91 3.2(3) ?
N8 C9 C10 C13 -177.1(2) ?
C91 C9 C10 C13 0.8(5) ?
N8 C9 C10 S11 0.3(3) ?
C91 C9 C10 S11 178.2(2) ?
C9 C10 S11 C12 0.1(2) ?
C13 C10 S11 C12 177.7(2) ?
C9 N8 C12 S11 0.7(3) ?
C7 N8 C12 S11 178.72(18) ?
C10 S11 C12 N8 -0.4(2) ?
C9 C10 C13 C14 -146.9(3) ?
S11 C10 C13 C14 36.0(3) y
C10 C13 C14 O15 66.8(3) y

loop_
_cod_related_entry_id
_cod_related_entry_database
_cod_related_entry_code
1 ChemSpider 21126484
